data_7233616
loop_
_publ_author_name
'Huabin Zhang'
'Xiaochen Shan'
'Zuju Ma'
'Liujiang Zhou'
'Mingjian Zhang'
'Ping Lin'
'Shengmin Hu'
'En Ma'
'Renfu Li'
'Shaowu Du'

_publ_section_title
;
 A highly luminescent chameleon: fine-tuned emission trajectory and
 controllable energy transfer
;
_journal_name_full 'Journal of Materials Chemistry C'
_journal_page_first 1367
_journal_page_last 1371
_journal_paper_doi 10.1039/C3TC31624F
_journal_volume 2
_journal_year 2014
_chemical_formula_sum 'C31 H27 Eu N0 O8 S2'
_chemical_formula_weight 743.61
_space_group_IT_number 15
_space_group_name_Hall '-C 2yc'
_space_group_name_H-M_alt 'C 1 2/c 1'
_symmetry_cell_setting monoclinic
_symmetry_space_group_name_Hall '-C 2yc'
_symmetry_space_group_name_H-M 'C 1 2/c 1'
_atom_sites_solution_hydrogens geom
_atom_sites_solution_primary direct
_atom_sites_solution_secondary difmap
_cell_angle_alpha 90.00
_cell_angle_beta 106.872(7)
_cell_angle_gamma 90.00
_cell_formula_units_Z 8
_cell_length_a 33.232(13)
_cell_length_b 10.346(4)
_cell_length_c 27.852(11)
_cell_measurement_reflns_used 11384
_cell_measurement_temperature 293(2)
_cell_measurement_theta_max 27.5204
_cell_measurement_theta_min 2.8641
_cell_volume 9164(6)
_computing_structure_refinement 'SHELXL-97 (Sheldrick, 1997)'
_computing_structure_solution 'SHELXS-97 (Sheldrick, 1990)'
_diffrn_ambient_temperature 293(2)
_diffrn_measured_fraction_theta_full 0.991
_diffrn_measured_fraction_theta_max 0.991
_diffrn_measurement_device_type
;
Saturn724+ (2x2 bin mode)
;
_diffrn_measurement_method CCD_Profile_fitting
_diffrn_radiation_monochromator graphite
_diffrn_radiation_source 'fine-focus sealed tube'
_diffrn_radiation_type MoK\a
_diffrn_radiation_wavelength 0.71073
_diffrn_reflns_av_R_equivalents 0.1496
_diffrn_reflns_av_sigmaI/netI 0.1255
_diffrn_reflns_limit_h_max 42
_diffrn_reflns_limit_h_min -42
_diffrn_reflns_limit_k_max 13
_diffrn_reflns_limit_k_min -13
_diffrn_reflns_limit_l_max 36
_diffrn_reflns_limit_l_min -34
_diffrn_reflns_number 49132
_diffrn_reflns_theta_full 27.51
_diffrn_reflns_theta_max 27.51
_diffrn_reflns_theta_min 2.70
_exptl_absorpt_coefficient_mu 1.493
_exptl_absorpt_correction_T_max 1.0000
_exptl_absorpt_correction_T_min 0.6167
_exptl_absorpt_correction_type multi-scan
_exptl_crystal_colour White
_exptl_crystal_density_diffrn 1.078
_exptl_crystal_density_method 'not measured'
_exptl_crystal_description Prism
_exptl_crystal_F_000 2976
_exptl_crystal_size_max 0.5000
_exptl_crystal_size_mid 0.4500
_exptl_crystal_size_min 0.3000
_refine_diff_density_max 3.754
_refine_diff_density_min -1.599
_refine_diff_density_rms 0.177
_refine_ls_extinction_method none
_refine_ls_goodness_of_fit_ref 1.215
_refine_ls_hydrogen_treatment mixed
_refine_ls_matrix_type full
_refine_ls_number_parameters 424
_refine_ls_number_reflns 10465
_refine_ls_number_restraints 405
_refine_ls_restrained_S_all 1.212
_refine_ls_R_factor_all 0.0969
_refine_ls_R_factor_gt 0.0853
_refine_ls_shift/su_max 0.001
_refine_ls_shift/su_mean 0.000
_refine_ls_structure_factor_coef Fsqd
_refine_ls_weighting_details 'calc w=1/[\s^2^(Fo^2^)+(0.0000P)^2^+100.0000P] where P=(Fo^2^+2Fc^2^)/3'
_refine_ls_weighting_scheme calc
_refine_ls_wR_factor_gt 0.1836
_refine_ls_wR_factor_ref 0.1893
_reflns_number_gt 6982
_reflns_number_total 10465
_reflns_threshold_expression >2sigma(I)
_cod_data_source_file 1000001.cif
_cod_data_source_block PCOD1000001
_cod_depositor_comments
;
The following automatic conversions were performed:

data item '_exptl_absorpt_correction_type' value 'Multi-scan' was
changed to 'multi-scan' in accordance with the built-in table derived
from the CIF Core dictionary named 'cif_core.dic' version 2.4.5 last
updated on 2014-11-21.

Automatic conversion script
Id: cif_fix_values 6909 2019-04-08 15:41:33Z antanas 
;
_cod_original_sg_symbol_Hall '-C 2yc '
_cod_original_sg_symbol_H-M C2/c
_cod_database_code 7233616

loop_
_symmetry_equiv_pos_as_xyz
'x, y, z'
'-x, y, -z+1/2'
'x+1/2, y+1/2, z'
'-x+1/2, y+1/2, -z+1/2'
'-x, -y, -z'
'x, -y, z-1/2'
'-x+1/2, -y+1/2, -z'
'x+1/2, -y+1/2, z-1/2'

loop_
_atom_site_label
_atom_site_type_symbol
_atom_site_fract_x
_atom_site_fract_y
_atom_site_fract_z
_atom_site_U_iso_or_equiv
_atom_site_adp_type
_atom_site_occupancy
_atom_site_symmetry_multiplicity
_atom_site_calc_flag
_atom_site_refinement_flags
_atom_site_disorder_assembly
_atom_site_disorder_group
Eu1 Eu 0.555472(12) 0.10532(4) 0.009071(15) 0.03233(13) Uani 1 1 d . . .
O1 O 0.1208(2) 0.6450(8) 0.0781(3) 0.072(2) Uani 1 1 d . . .
O2 O 0.1259(2) 0.4928(10) 0.0265(3) 0.086(3) Uani 1 1 d . . .
O3 O 0.4430(2) 0.9453(6) 0.4302(2) 0.0537(17) Uani 1 1 d . . .
O4 O 0.49635(19) 0.8042(6) 0.4484(2) 0.0520(17) Uani 1 1 d . . .
O5 O 0.4759(2) 0.0771(7) 0.0363(2) 0.0521(17) Uani 1 1 d . . .
O6 O 0.5258(2) 0.2223(7) 0.0652(2) 0.0525(16) Uani 1 1 d . . .
C1 C 0.1411(3) 0.5617(12) 0.0635(4) 0.061(3) Uani 1 1 d . . .
C2 C 0.18621(16) 0.5389(10) 0.0941(3) 0.092(4) Uani 1 1 d GU . .
C3 C 0.2072(2) 0.6384(8) 0.1249(4) 0.124(4) Uani 1 1 d GU . .
H3A H 0.1928 0.7132 0.1284 0.149 Uiso 1 1 calc R . .
C4 C 0.2497(2) 0.6263(8) 0.1503(3) 0.120(4) Uani 1 1 d GU . .
H4A H 0.2637 0.6929 0.1708 0.144 Uiso 1 1 calc R . .
C5 C 0.27124(16) 0.5146(9) 0.1449(3) 0.079(3) Uani 1 1 d GU . .
C6 C 0.2503(2) 0.4151(8) 0.1142(4) 0.119(4) Uani 1 1 d GU . .
H6A H 0.2647 0.3403 0.1106 0.143 Uiso 1 1 calc R . .
C7 C 0.2078(2) 0.4272(8) 0.0888(4) 0.124(4) Uani 1 1 d GU . .
H7A H 0.1937 0.3606 0.0683 0.149 Uiso 1 1 calc R . .
C8 C 0.3185(3) 0.5112(12) 0.1700(3) 0.061(3) Uani 1 1 d . . .
C9 C 0.3378(3) 0.5734(11) 0.2155(4) 0.066(3) Uani 1 1 d . . .
H9A H 0.3215 0.6229 0.2307 0.079 Uiso 1 1 calc R . .
C10 C 0.3813(3) 0.5625(11) 0.2388(3) 0.053(2) Uani 1 1 d . . .
C11 C 0.4053(3) 0.5007(10) 0.2137(4) 0.055(3) Uani 1 1 d . . .
H11A H 0.4344 0.5012 0.2277 0.066 Uiso 1 1 calc R . .
C12 C 0.3885(3) 0.4362(10) 0.1676(3) 0.049(2) Uani 1 1 d . . .
C13 C 0.3441(3) 0.4410(11) 0.1467(3) 0.058(3) Uani 1 1 d . . .
H13A H 0.3317 0.3969 0.1170 0.069 Uiso 1 1 calc R . .
C14 C 0.4008(3) 0.6369(11) 0.2863(3) 0.054(3) Uani 1 1 d . . .
C15 C 0.3822(3) 0.7416(12) 0.2991(4) 0.074(4) Uani 1 1 d . . .
H15A H 0.3565 0.7692 0.2780 0.089 Uiso 1 1 calc R . .
C16 C 0.4009(3) 0.8112(12) 0.3439(4) 0.076(4) Uani 1 1 d . . .
H16A H 0.3873 0.8825 0.3524 0.091 Uiso 1 1 calc R . .
C17 C 0.4395(3) 0.7718(9) 0.3749(3) 0.045(2) Uani 1 1 d . . .
C18 C 0.4584(3) 0.6653(10) 0.3618(4) 0.054(3) Uani 1 1 d . . .
H18A H 0.4846 0.6392 0.3822 0.065 Uiso 1 1 calc R . .
C19 C 0.4390(3) 0.5952(10) 0.3182(3) 0.053(3) Uani 1 1 d . . .
H19A H 0.4516 0.5207 0.3106 0.063 Uiso 1 1 calc R . .
C20 C 0.4618(3) 0.8466(9) 0.4215(3) 0.044(2) Uani 1 1 d . . .
C21 C 0.4151(3) 0.3668(10) 0.1420(3) 0.049(2) Uani 1 1 d . . .
C22 C 0.4542(3) 0.4115(10) 0.1438(4) 0.058(3) Uani 1 1 d . . .
H22A H 0.4643 0.4861 0.1619 0.070 Uiso 1 1 calc R . .
C23 C 0.4785(3) 0.3485(11) 0.1195(4) 0.061(3) Uani 1 1 d . . .
H23A H 0.5052 0.3802 0.1218 0.073 Uiso 1 1 calc R . .
C24 C 0.4643(3) 0.2378(9) 0.0912(3) 0.045(2) Uani 1 1 d . . .
C25 C 0.4253(3) 0.1933(11) 0.0900(4) 0.063(3) Uani 1 1 d . . .
H25A H 0.4152 0.1185 0.0721 0.076 Uiso 1 1 calc R . .
C26 C 0.4002(3) 0.2585(11) 0.1152(4) 0.060(3) Uani 1 1 d . . .
H26A H 0.3736 0.2275 0.1135 0.072 Uiso 1 1 calc R . .
C27 C 0.4913(3) 0.1746(9) 0.0630(3) 0.043(2) Uani 1 1 d . . .
O7 O 0.5755(3) 0.3300(8) 0.0041(3) 0.087(2) Uani 1 1 d DU . .
O8 O 0.5804(3) 0.1254(9) -0.0635(3) 0.101(3) Uani 1 1 d DU . .
S1 S 0.5718(3) 0.4468(6) 0.0344(3) 0.115(3) Uani 0.619(8) 1 d PDU A 1
C28 C 0.6042(8) 0.576(2) 0.0250(12) 0.149(8) Uani 0.619(8) 1 d PDU A 1
H28A H 0.6332 0.5520 0.0385 0.223 Uiso 0.619(8) 1 calc PR A 1
H28B H 0.5986 0.6517 0.0418 0.223 Uiso 0.619(8) 1 calc PR A 1
H28C H 0.5982 0.5928 -0.0102 0.223 Uiso 0.619(8) 1 calc PR A 1
C29 C 0.5191(5) 0.497(3) 0.0062(11) 0.127(6) Uani 0.619(8) 1 d PDU . 1
H29A H 0.5283 0.4212 0.0261 0.190 Uiso 0.619(8) 1 calc PR A 1
H29B H 0.5305 0.5725 0.0256 0.190 Uiso 0.619(8) 1 calc PR A 1
H29C H 0.5286 0.4941 -0.0231 0.190 Uiso 0.619(8) 1 calc PR A 1
S1B S 0.6129(4) 0.4073(14) 0.0312(6) 0.152(4) Uani 0.381(8) 1 d PDU A 2
C28B C 0.6157(15) 0.460(4) 0.0926(9) 0.127(9) Uani 0.381(8) 1 d PDU A 2
H28D H 0.6198 0.3865 0.1147 0.191 Uiso 0.381(8) 1 calc PR A 2
H28E H 0.5900 0.5028 0.0922 0.191 Uiso 0.381(8) 1 calc PR A 2
H28F H 0.6389 0.5185 0.1043 0.191 Uiso 0.381(8) 1 calc PR A 2
C29B C 0.6000(17) 0.544(3) -0.0087(12) 0.146(9) Uani 0.381(8) 1 d PDU A 2
H29D H 0.5983 0.5186 -0.0424 0.220 Uiso 0.381(8) 1 calc PR A 2
H29E H 0.6213 0.6087 0.0025 0.220 Uiso 0.381(8) 1 calc PR A 2
H29F H 0.5734 0.5778 -0.0078 0.220 Uiso 0.381(8) 1 calc PR A 2
S2 S 0.5695(6) 0.2016(16) -0.1111(5) 0.148(4) Uani 0.483(12) 1 d PDU A 1
C30 C 0.6254(10) 0.167(4) -0.1200(15) 0.144(9) Uani 0.483(12) 1 d PDU A 1
H30A H 0.6469 0.1997 -0.0916 0.216 Uiso 0.483(12) 1 calc PR A 1
H30B H 0.6275 0.2093 -0.1499 0.216 Uiso 0.483(12) 1 calc PR A 1
H30C H 0.6291 0.0757 -0.1229 0.216 Uiso 0.483(12) 1 calc PR A 1
C31 C 0.5378(12) 0.122(4) -0.1628(15) 0.169(10) Uani 0.483(12) 1 d PDU A 1
H31A H 0.5090 0.1282 -0.1627 0.253 Uiso 0.483(12) 1 calc PR A 1
H31B H 0.5459 0.0324 -0.1615 0.253 Uiso 0.483(12) 1 calc PR A 1
H31C H 0.5410 0.1604 -0.1928 0.253 Uiso 0.483(12) 1 calc PR A 1
S2B S 0.5922(5) 0.2375(10) -0.0905(5) 0.130(3) Uani 0.517(12) 1 d PDU A 2
C30B C 0.5902(11) 0.170(3) -0.1499(8) 0.133(8) Uani 0.517(12) 1 d PDU A 2
H30D H 0.5621 0.1413 -0.1663 0.200 Uiso 0.517(12) 1 calc PR A 2
H30E H 0.6092 0.0983 -0.1453 0.200 Uiso 0.517(12) 1 calc PR A 2
H30F H 0.5982 0.2347 -0.1702 0.200 Uiso 0.517(12) 1 calc PR A 2
C31B C 0.6452(7) 0.285(4) -0.0623(12) 0.156(8) Uani 0.517(12) 1 d PDU A 2
H31D H 0.6475 0.3256 -0.0307 0.234 Uiso 0.517(12) 1 calc PR A 2
H31E H 0.6537 0.3441 -0.0839 0.234 Uiso 0.517(12) 1 calc PR A 2
H31F H 0.6630 0.2097 -0.0570 0.234 Uiso 0.517(12) 1 calc PR A 2

loop_
_atom_site_aniso_label
_atom_site_aniso_U_11
_atom_site_aniso_U_22
_atom_site_aniso_U_33
_atom_site_aniso_U_23
_atom_site_aniso_U_13
_atom_site_aniso_U_12
Eu1 0.02417(19) 0.0390(2) 0.0327(2) 0.00065(16) 0.00659(15) 0.00234(17)
O1 0.035(4) 0.086(6) 0.080(5) -0.014(4) -0.007(4) 0.005(4)
O2 0.032(4) 0.155(9) 0.065(5) -0.032(5) 0.004(3) 0.010(5)
O3 0.048(4) 0.056(4) 0.048(4) -0.022(3) 0.000(3) 0.006(3)
O4 0.046(4) 0.054(4) 0.043(3) -0.014(3) -0.008(3) -0.003(3)
O5 0.059(4) 0.056(4) 0.045(3) -0.015(3) 0.021(3) -0.001(3)
O6 0.052(4) 0.058(4) 0.054(4) -0.013(3) 0.024(3) 0.001(3)
C1 0.021(4) 0.087(8) 0.068(7) -0.008(6) 0.003(4) -0.002(5)
C2 0.033(5) 0.130(8) 0.097(7) -0.057(6) -0.004(5) 0.025(5)
C3 0.059(6) 0.155(9) 0.124(8) -0.078(7) -0.029(6) 0.026(7)
C4 0.054(6) 0.160(9) 0.118(8) -0.067(7) -0.017(6) 0.018(7)
C5 0.037(4) 0.114(8) 0.072(6) -0.067(5) -0.006(4) 0.015(5)
C6 0.046(6) 0.157(9) 0.128(8) -0.069(7) -0.017(6) 0.030(6)
C7 0.050(6) 0.160(9) 0.132(8) -0.071(7) -0.021(6) 0.026(6)
C8 0.028(4) 0.102(9) 0.049(5) -0.036(6) 0.004(4) 0.000(5)
C9 0.034(5) 0.095(8) 0.057(6) -0.045(6) -0.008(4) 0.013(5)
C10 0.036(5) 0.071(7) 0.046(5) -0.017(5) 0.003(4) 0.004(5)
C11 0.030(4) 0.067(7) 0.057(6) -0.023(5) -0.003(4) 0.011(4)
C12 0.034(4) 0.064(6) 0.051(5) -0.016(5) 0.013(4) 0.007(4)
C13 0.030(4) 0.091(8) 0.046(5) -0.033(5) 0.001(4) -0.001(5)
C14 0.032(4) 0.080(7) 0.046(5) -0.028(5) 0.002(4) 0.006(5)
C15 0.047(6) 0.101(10) 0.053(6) -0.028(6) -0.019(5) 0.023(6)
C16 0.060(6) 0.082(8) 0.064(6) -0.043(6) -0.016(5) 0.022(6)
C17 0.032(4) 0.053(6) 0.043(5) -0.019(4) 0.000(4) -0.003(4)
C18 0.044(5) 0.063(7) 0.051(5) -0.012(5) 0.006(4) 0.011(5)
C19 0.039(5) 0.069(7) 0.043(5) -0.023(5) 0.000(4) 0.009(5)
C20 0.033(4) 0.055(6) 0.038(4) -0.008(4) 0.002(4) 0.001(4)
C21 0.043(5) 0.058(6) 0.045(5) -0.018(4) 0.013(4) 0.005(4)
C22 0.036(5) 0.070(7) 0.069(7) -0.037(5) 0.016(5) 0.000(5)
C23 0.044(5) 0.076(8) 0.066(6) -0.030(6) 0.021(5) -0.010(5)
C24 0.039(5) 0.052(6) 0.041(5) -0.013(4) 0.005(4) 0.004(4)
C25 0.053(6) 0.065(7) 0.082(7) -0.042(6) 0.034(5) -0.018(5)
C26 0.038(5) 0.074(7) 0.076(7) -0.025(6) 0.028(5) -0.004(5)
C27 0.045(5) 0.045(5) 0.044(5) 0.002(4) 0.019(4) 0.007(4)
O7 0.093(5) 0.063(5) 0.114(6) 0.005(4) 0.044(5) -0.007(4)
O8 0.140(7) 0.096(6) 0.102(6) 0.027(5) 0.091(5) 0.007(5)
S1 0.126(6) 0.064(4) 0.142(6) -0.005(4) 0.017(5) -0.002(4)
C28 0.159(15) 0.108(14) 0.173(16) 0.004(14) 0.038(15) -0.012(14)
C29 0.134(10) 0.092(9) 0.148(10) -0.006(9) 0.031(10) -0.003(10)
S1B 0.158(8) 0.118(8) 0.178(8) -0.004(7) 0.044(8) -0.006(7)
C28B 0.149(16) 0.093(15) 0.138(16) -0.018(15) 0.038(15) -0.002(15)
C29B 0.158(15) 0.114(15) 0.149(16) -0.003(15) 0.016(15) -0.005(15)
S2 0.169(9) 0.138(8) 0.149(8) 0.025(7) 0.064(7) 0.010(7)
C30 0.154(16) 0.151(16) 0.153(16) 0.007(15) 0.086(14) 0.016(15)
C31 0.195(18) 0.159(18) 0.151(17) 0.002(16) 0.048(17) 0.013(17)
S2B 0.165(8) 0.123(7) 0.124(7) 0.028(6) 0.077(6) -0.014(6)
C30B 0.172(16) 0.143(15) 0.116(14) 0.002(14) 0.090(13) 0.011(15)
C31B 0.162(14) 0.139(14) 0.178(14) 0.011(13) 0.067(13) 0.002(13)

loop_
_atom_type_symbol
_atom_type_description
_atom_type_scat_dispersion_real
_atom_type_scat_dispersion_imag
_atom_type_scat_source
C C 0.0033 0.0016 'International Tables Vol C Tables 4.2.6.8 and 6.1.1.4'
H H 0.0000 0.0000 'International Tables Vol C Tables 4.2.6.8 and 6.1.1.4'
N N 0.0061 0.0033 'International Tables Vol C Tables 4.2.6.8 and 6.1.1.4'
O O 0.0106 0.0060 'International Tables Vol C Tables 4.2.6.8 and 6.1.1.4'
Eu Eu -0.1578 3.6682 'International Tables Vol C Tables 4.2.6.8 and 6.1.1.4'
S S 0.1246 0.1234 'International Tables Vol C Tables 4.2.6.8 and 6.1.1.4'

loop_
_geom_angle_atom_site_label_1
_geom_angle_atom_site_label_2
_geom_angle_atom_site_label_3
_geom_angle
_geom_angle_site_symmetry_1
_geom_angle_site_symmetry_3
O5 Eu1 O3 74.6(2) 5_655 2_645
O5 Eu1 O4 77.7(2) 5_655 6_565
O3 Eu1 O4 128.8(2) 2_645 6_565
O5 Eu1 O6 123.7(2) 5_655 .
O3 Eu1 O6 79.3(2) 2_645 .
O4 Eu1 O6 81.6(2) 6_565 .
O5 Eu1 O8 79.9(3) 5_655 .
O3 Eu1 O8 136.3(3) 2_645 .
O4 Eu1 O8 77.6(3) 6_565 .
O6 Eu1 O8 144.1(3) . .
O5 Eu1 O7 145.7(3) 5_655 .
O3 Eu1 O7 139.7(3) 2_645 .
O4 Eu1 O7 76.5(3) 6_565 .
O6 Eu1 O7 74.2(3) . .
O8 Eu1 O7 72.7(3) . .
O5 Eu1 O1 134.7(3) 5_655 3_545
O3 Eu1 O1 74.2(3) 2_645 3_545
O4 Eu1 O1 147.3(3) 6_565 3_545
O6 Eu1 O1 81.1(2) . 3_545
O8 Eu1 O1 101.5(3) . 3_545
O7 Eu1 O1 72.2(3) . 3_545
O5 Eu1 O2 88.5(3) 5_655 3_545
O3 Eu1 O2 73.4(3) 2_645 3_545
O4 Eu1 O2 147.5(2) 6_565 3_545
O6 Eu1 O2 129.7(2) . 3_545
O8 Eu1 O2 71.1(3) . 3_545
O7 Eu1 O2 101.3(3) . 3_545
O1 Eu1 O2 51.3(3) 3_545 3_545
O5 Eu1 C1 112.3(3) 5_655 3_545
O3 Eu1 C1 72.3(3) 2_645 3_545
O4 Eu1 C1 158.9(3) 6_565 3_545
O6 Eu1 C1 105.6(3) . 3_545
O8 Eu1 C1 85.8(3) . 3_545
O7 Eu1 C1 86.2(3) . 3_545
O1 Eu1 C1 25.6(3) 3_545 3_545
O2 Eu1 C1 25.7(3) 3_545 3_545
O5 Eu1 O5 76.6(2) 5_655 .
O3 Eu1 O5 65.3(2) 2_645 .
O4 Eu1 O5 66.8(2) 6_565 .
O6 Eu1 O5 47.1(2) . .
O8 Eu1 O5 140.6(3) . .
O7 Eu1 O5 112.8(2) . .
O1 Eu1 O5 117.5(2) 3_545 .
O2 Eu1 O5 138.4(3) 3_545 .
C1 Eu1 O5 132.5(3) 3_545 .
O5 Eu1 C27 101.0(2) 5_655 .
O3 Eu1 C27 71.4(2) 2_645 .
O4 Eu1 C27 72.8(2) 6_565 .
O6 Eu1 C27 22.7(2) . .
O8 Eu1 C27 149.3(3) . .
O7 Eu1 C27 92.7(3) . .
O1 Eu1 C27 99.2(3) 3_545 .
O2 Eu1 C27 139.3(3) 3_545 .
C1 Eu1 C27 120.8(3) 3_545 .
O5 Eu1 C27 24.4(2) . .
O5 Eu1 Eu1 43.66(16) 5_655 5_655
O3 Eu1 Eu1 63.60(15) 2_645 5_655
O4 Eu1 Eu1 66.55(16) 6_565 5_655
O6 Eu1 Eu1 80.03(16) . 5_655
O8 Eu1 Eu1 116.7(3) . 5_655
O7 Eu1 Eu1 137.5(2) . 5_655
O1 Eu1 Eu1 136.2(2) 3_545 5_655
O2 Eu1 Eu1 121.1(2) 3_545 5_655
C1 Eu1 Eu1 133.7(2) 3_545 5_655
O5 Eu1 Eu1 32.96(12) . 5_655
C27 Eu1 Eu1 57.39(18) . 5_655
C1 O1 Eu1 93.9(6) . 3_455
C1 O2 Eu1 91.5(6) . 3_455
C20 O3 Eu1 143.2(5) . 2_665
C20 O4 Eu1 135.3(6) . 6_566
C27 O5 Eu1 175.9(6) . 5_655
C27 O5 Eu1 80.4(5) . .
Eu1 O5 Eu1 103.4(2) 5_655 .
C27 O6 Eu1 108.5(6) . .
O1 C1 O2 123.2(9) . .
O1 C1 C2 118.0(9) . .
O2 C1 C2 118.7(10) . .
O1 C1 Eu1 60.5(5) . 3_455
O2 C1 Eu1 62.8(5) . 3_455
C2 C1 Eu1 178.0(8) . 3_455
C3 C2 C7 120.0 . .
C3 C2 C1 118.0(7) . .
C7 C2 C1 121.7(7) . .
C4 C3 C2 120.0 . .
C4 C3 H3A 120.0 . .
C2 C3 H3A 120.0 . .
C3 C4 C5 120.0 . .
C3 C4 H4A 120.0 . .
C5 C4 H4A 120.0 . .
C6 C5 C4 120.0 . .
C6 C5 C8 122.1(6) . .
C4 C5 C8 117.7(7) . .
C5 C6 C7 120.0 . .
C5 C6 H6A 120.0 . .
C7 C6 H6A 120.0 . .
C6 C7 C2 120.0 . .
C6 C7 H7A 120.0 . .
C2 C7 H7A 120.0 . .
C9 C8 C13 118.2(8) . .
C9 C8 C5 123.0(8) . .
C13 C8 C5 118.7(7) . .
C8 C9 C10 121.3(9) . .
C8 C9 H9A 119.3 . .
C10 C9 H9A 119.3 . .
C11 C10 C9 118.6(8) . .
C11 C10 C14 121.5(8) . .
C9 C10 C14 119.1(8) . .
C10 C11 C12 123.4(8) . .
C10 C11 H11A 118.3 . .
C12 C11 H11A 118.3 . .
C11 C12 C13 116.5(8) . .
C11 C12 C21 122.5(8) . .
C13 C12 C21 121.0(8) . .
C8 C13 C12 121.5(8) . .
C8 C13 H13A 119.3 . .
C12 C13 H13A 119.3 . .
C15 C14 C19 118.9(8) . .
C15 C14 C10 122.1(8) . .
C19 C14 C10 119.0(9) . .
C14 C15 C16 121.7(9) . .
C14 C15 H15A 119.2 . .
C16 C15 H15A 119.2 . .
C17 C16 C15 119.3(9) . .
C17 C16 H16A 120.4 . .
C15 C16 H16A 120.4 . .
C18 C17 C16 119.0(8) . .
C18 C17 C20 119.6(8) . .
C16 C17 C20 121.4(8) . .
C17 C18 C19 121.0(9) . .
C17 C18 H18A 119.5 . .
C19 C18 H18A 119.5 . .
C18 C19 C14 120.0(9) . .
C18 C19 H19A 120.0 . .
C14 C19 H19A 120.0 . .
O3 C20 O4 126.1(8) . .
O3 C20 C17 115.8(7) . .
O4 C20 C17 118.0(8) . .
C22 C21 C26 119.3(9) . .
C22 C21 C12 121.0(9) . .
C26 C21 C12 119.7(9) . .
C21 C22 C23 121.0(9) . .
C21 C22 H22A 119.5 . .
C23 C22 H22A 119.5 . .
C22 C23 C24 121.5(9) . .
C22 C23 H23A 119.3 . .
C24 C23 H23A 119.3 . .
C25 C24 C23 117.1(9) . .
C25 C24 C27 123.1(8) . .
C23 C24 C27 119.8(9) . .
C24 C25 C26 121.4(9) . .
C24 C25 H25A 119.3 . .
C26 C25 H25A 119.3 . .
C21 C26 C25 119.7(9) . .
C21 C26 H26A 120.2 . .
C25 C26 H26A 120.2 . .
O6 C27 O5 124.0(8) . .
O6 C27 C24 119.2(8) . .
O5 C27 C24 116.7(8) . .
O6 C27 Eu1 48.8(4) . .
O5 C27 Eu1 75.2(5) . .
C24 C27 Eu1 167.2(7) . .
S1B O7 S1 58.1(7) . .
S1B O7 Eu1 133.4(8) . .
S1 O7 Eu1 132.0(6) . .
S2 O8 S2B 34.4(7) . .
S2 O8 Eu1 137.5(8) . .
S2B O8 Eu1 133.9(7) . .
O7 S1 C29 102.7(12) . .
O7 S1 C28 111.7(12) . .
C29 S1 C28 106.0(11) . .
S1 C28 H28A 109.5 . .
S1 C28 H28B 109.5 . .
H28A C28 H28B 109.5 . .
S1 C28 H28C 109.5 . .
H28A C28 H28C 109.5 . .
H28B C28 H28C 109.5 . .
C29 C29 S1 162(4) 5_665 .
C29 C29 H29A 109.5 5_665 .
S1 C29 H29A 52.9 . .
C29 C29 H29B 109.5 5_665 .
S1 C29 H29B 79.2 . .
H29A C29 H29B 109.5 . .
C29 C29 H29C 109.5 5_665 .
S1 C29 H29C 80.7 . .
H29A C29 H29C 109.5 . .
H29B C29 H29C 109.5 . .
O7 S1B C28B 117.4(19) . .
O7 S1B C29B 95.5(19) . .
C28B S1B C29B 107.3(12) . .
S1B C28B H28D 109.5 . .
S1B C28B H28E 109.5 . .
H28D C28B H28E 109.5 . .
S1B C28B H28F 109.5 . .
H28D C28B H28F 109.5 . .
H28E C28B H28F 109.5 . .
S1B C29B H29D 109.5 . .
S1B C29B H29E 109.5 . .
H29D C29B H29E 109.5 . .
S1B C29B H29F 109.5 . .
H29D C29B H29F 109.5 . .
H29E C29B H29F 109.5 . .
O8 S2 C31 114.7(19) . .
O8 S2 C30 91.3(14) . .
C31 S2 C30 100.2(17) . .
S2 C30 H30A 109.5 . .
S2 C30 H30B 109.5 . .
H30A C30 H30B 109.5 . .
S2 C30 H30C 109.5 . .
H30A C30 H30C 109.5 . .
H30B C30 H30C 109.5 . .
S2 C31 H31A 109.5 . .
S2 C31 H31B 109.5 . .
H31A C31 H31B 109.5 . .
S2 C31 H31C 109.5 . .
H31A C31 H31C 109.5 . .
H31B C31 H31C 109.5 . .
O8 S2B C31B 111.1(16) . .
O8 S2B C30B 102.7(14) . .
C31B S2B C30B 106.5(11) . .
S2B C30B H30D 109.5 . .
S2B C30B H30E 109.5 . .
H30D C30B H30E 109.5 . .
S2B C30B H30F 109.5 . .
H30D C30B H30F 109.5 . .
H30E C30B H30F 109.5 . .
S2B C31B H31D 109.5 . .
S2B C31B H31E 109.5 . .
H31D C31B H31E 109.5 . .
S2B C31B H31F 109.5 . .
H31D C31B H31F 109.5 . .
H31E C31B H31F 109.5 . .

loop_
_geom_bond_atom_site_label_1
_geom_bond_atom_site_label_2
_geom_bond_distance
_geom_bond_site_symmetry_2
Eu1 O5 2.340(6) 5_655
Eu1 O3 2.357(6) 2_645
Eu1 O4 2.379(5) 6_565
Eu1 O6 2.404(6) .
Eu1 O8 2.406(7) .
Eu1 O7 2.434(8) .
Eu1 O1 2.481(6) 3_545
Eu1 O2 2.530(7) 3_545
Eu1 C1 2.844(9) 3_545
Eu1 O5 2.970(7) .
Eu1 C27 3.029(9) .
O1 C1 1.234(12) .
O1 Eu1 2.481(6) 3_455
O2 C1 1.234(12) .
O2 Eu1 2.530(7) 3_455
O3 C20 1.255(10) .
O3 Eu1 2.357(6) 2_665
O4 C20 1.254(10) .
O4 Eu1 2.379(5) 6_566
O5 C27 1.271(11) .
O5 Eu1 2.340(6) 5_655
O6 C27 1.231(10) .
C1 C2 1.514(10) .
C1 Eu1 2.844(9) 3_455
C2 C3 1.3900 .
C2 C7 1.3900 .
C3 C4 1.3900 .
C3 H3A 0.9300 .
C4 C5 1.3900 .
C4 H4A 0.9300 .
C5 C6 1.3900 .
C5 C8 1.523(9) .
C6 C7 1.3900 .
C6 H6A 0.9300 .
C7 H7A 0.9300 .
C8 C9 1.400(11) .
C8 C13 1.413(12) .
C9 C10 1.405(12) .
C9 H9A 0.9300 .
C10 C11 1.364(12) .
C10 C14 1.505(12) .
C11 C12 1.410(12) .
C11 H11A 0.9300 .
C12 C13 1.421(11) .
C12 C21 1.472(12) .
C13 H13A 0.9300 .
C14 C15 1.345(14) .
C14 C19 1.391(12) .
C15 C16 1.419(12) .
C15 H15A 0.9300 .
C16 C17 1.384(12) .
C16 H16A 0.9300 .
C17 C18 1.370(12) .
C17 C20 1.508(11) .
C18 C19 1.402(12) .
C18 H18A 0.9300 .
C19 H19A 0.9300 .
C21 C22 1.365(13) .
C21 C26 1.359(13) .
C22 C23 1.362(12) .
C22 H22A 0.9300 .
C23 C24 1.392(12) .
C23 H23A 0.9300 .
C24 C25 1.364(12) .
C24 C27 1.504(12) .
C25 C26 1.410(12) .
C25 H25A 0.9300 .
C26 H26A 0.9300 .
O7 S1B 1.485(9) .
O7 S1 1.500(8) .
O8 S2 1.493(9) .
O8 S2B 1.496(8) .
S1 C29 1.779(13) .
S1 C28 1.778(14) .
C28 H28A 0.9600 .
C28 H28B 0.9600 .
C28 H28C 0.9600 .
C29 C29 1.21(3) 5_665
C29 H29A 0.9600 .
C29 H29B 0.9600 .
C29 H29C 0.9600 .
S1B C28B 1.770(14) .
S1B C29B 1.771(14) .
C28B H28D 0.9600 .
C28B H28E 0.9600 .
C28B H28F 0.9600 .
C29B H29D 0.9600 .
C29B H29E 0.9600 .
C29B H29F 0.9600 .
S2 C31 1.73(4) .
S2 C30 1.98(3) .
C30 H30A 0.9600 .
C30 H30B 0.9600 .
C30 H30C 0.9600 .
C31 H31A 0.9600 .
C31 H31B 0.9600 .
C31 H31C 0.9600 .
S2B C31B 1.776(14) .
S2B C30B 1.777(14) .
C30B H30D 0.9600 .
C30B H30E 0.9600 .
C30B H30F 0.9600 .
C31B H31D 0.9600 .
C31B H31E 0.9600 .
C31B H31F 0.9600 .

loop_
_platon_squeeze_void_nr
_platon_squeeze_void_average_x
_platon_squeeze_void_average_y
_platon_squeeze_void_average_z
_platon_squeeze_void_volume
_platon_squeeze_void_count_electrons
1 0.198 0.211 -0.001 3535.7 172.8
2 0.000 0.158 0.250 15.1 3.3
3 0.500 0.658 0.250 15.1 3.3
4 0.000 0.842 0.750 15.1 2.4
5 0.500 0.342 0.750 15.1 2.4
